data_7001867
loop_
_publ_author_name
'Tandon, Santokh S.'
'Bunge, Scott D.'
'Rakosi, Robert'
'Xu, Zhiqiang'
'Thompson, Laurence K.'

_publ_section_title
;
 Self-assembly of mixed-valence Co(ii/iii) and Ni(ii) clusters:
 azide-bridged 1D single chain coordination polymers comprised of
 tetranuclear units, tetranuclear Co(ii/iii) complexes,
 ferromagnetically coupled azide-bridged tetranuclear, and hexanuclear
 Ni(ii) complexes: synthesis, structural, and magnetic properties
;
_journal_issue 33
_journal_name_full 'Dalton Transactions'
_journal_page_first 6536
_journal_page_last 6551
_journal_paper_doi 10.1039/b903617b
_journal_year 2009
_chemical_formula_sum 'C50 H66 B2 F8 N24 Ni6 O14'
_chemical_formula_weight 1753.15
_chemical_name_common '(Ni6(H2L)2(HL-1)2(CH3OH)2(N3)6)(BF4)2 (7)'
_chemical_name_systematic
;

?

;
_space_group_IT_number 14
_symmetry_cell_setting monoclinic
_symmetry_space_group_name_Hall '-P 2ybc'
_symmetry_space_group_name_H-M 'P 1 21/c 1'
_atom_sites_solution_hydrogens geom
_atom_sites_solution_primary direct
_atom_sites_solution_secondary difmap
_audit_creation_method SHELXL-97
_cell_angle_alpha 90.00
_cell_angle_beta 111.149(3)
_cell_angle_gamma 90.00
_cell_formula_units_Z 2
_cell_length_a 16.476(3)
_cell_length_b 16.049(3)
_cell_length_c 14.198(2)
_cell_measurement_reflns_used 2067
_cell_measurement_temperature 100(2)
_cell_measurement_theta_max 19.31
_cell_measurement_theta_min 2.54
_cell_volume 3501.4(10)
_computing_cell_refinement 'Bruker SMART'
_computing_data_collection 'Bruker SMART'
_computing_data_reduction 'Bruker SAINT'
_computing_molecular_graphics 'Bruker SHELXTL'
_computing_publication_material 'Bruker SHELXTL'
_computing_structure_refinement 'SHELXL-97 (Sheldrick, 1997)'
_computing_structure_solution 'SHELXS-97 (Sheldrick, 1990)'
_diffrn_ambient_temperature 100(2)
_diffrn_measured_fraction_theta_full 1.000
_diffrn_measured_fraction_theta_max 1.000
_diffrn_measurement_device_type 'CCD area detector'
_diffrn_measurement_method 'phi and omega scans'
_diffrn_radiation_monochromator graphite
_diffrn_radiation_source 'fine-focus sealed tube'
_diffrn_radiation_type MoK\a
_diffrn_radiation_wavelength 0.71073
_diffrn_reflns_av_R_equivalents 0.1302
_diffrn_reflns_av_sigmaI/netI 0.1164
_diffrn_reflns_limit_h_max 19
_diffrn_reflns_limit_h_min -19
_diffrn_reflns_limit_k_max 19
_diffrn_reflns_limit_k_min -19
_diffrn_reflns_limit_l_max 16
_diffrn_reflns_limit_l_min -16
_diffrn_reflns_number 27599
_diffrn_reflns_theta_full 25.05
_diffrn_reflns_theta_max 25.05
_diffrn_reflns_theta_min 1.33
_exptl_absorpt_coefficient_mu 1.679
_exptl_absorpt_correction_T_max 0.6694
_exptl_absorpt_correction_T_min 0.5911
_exptl_absorpt_correction_type multi-scan
_exptl_absorpt_process_details SADABS
_exptl_crystal_colour green
_exptl_crystal_density_diffrn 1.663
_exptl_crystal_density_meas ?
_exptl_crystal_density_method .
_exptl_crystal_description irregular
_exptl_crystal_F_000 1792
_exptl_crystal_size_max 0.35
_exptl_crystal_size_mid 0.31
_exptl_crystal_size_min 0.26
_refine_diff_density_max 0.837
_refine_diff_density_min -0.622
_refine_diff_density_rms 0.141
_refine_ls_extinction_method none
_refine_ls_goodness_of_fit_ref 1.022
_refine_ls_hydrogen_treatment constr
_refine_ls_matrix_type full
_refine_ls_number_parameters 474
_refine_ls_number_reflns 6207
_refine_ls_number_restraints 0
_refine_ls_restrained_S_all 1.022
_refine_ls_R_factor_all 0.1617
_refine_ls_R_factor_gt 0.0624
_refine_ls_shift/su_max 0.000
_refine_ls_shift/su_mean 0.000
_refine_ls_structure_factor_coef Fsqd
_refine_ls_weighting_details 'calc w=1/[\s^2^(Fo^2^)+(0.1000P)^2^+0.4532P] where P=(Fo^2^+2Fc^2^)/3'
_refine_ls_weighting_scheme calc
_refine_ls_wR_factor_gt 0.1521
_refine_ls_wR_factor_ref 0.2126
_reflns_number_gt 2918
_reflns_number_total 6207
_reflns_threshold_expression >2sigma(I)
_cod_data_source_file b903617b.txt
_cod_data_source_block st061
_cod_depositor_comments
;
The following automatic conversions were performed:
'_symmetry_cell_setting' value 'Monoclinic' changed to 'monoclinic'
according to '/home/saulius/struct/CIF-dictionaries/cif_core.dic'
dictionary named 'cif_core.dic' version 2.4.1 from
2010-06-29.

'_exptl_absorpt_correction_type' value 'MULTI-SCAN' changed
to 'multi-scan' according to
'/home/saulius/struct/CIF-dictionaries/cif_core.dic' dictionary named
'cif_core.dic' version 2.4.1 from 2010-06-29.

Automatic conversion script
Id: cif_fix_enum 1527 2010-12-29 10:47:43Z saulius 
;
_cod_original_cell_volume 3501.5(10)
_cod_original_sg_symbol_H-M P2(1)/c
_cod_database_code 7001867

loop_
_symmetry_equiv_pos_as_xyz
'x, y, z'
'-x, y+1/2, -z+1/2'
'-x, -y, -z'
'x, -y-1/2, z-1/2'

loop_
_atom_site_label
_atom_site_type_symbol
_atom_site_fract_x
_atom_site_fract_y
_atom_site_fract_z
_atom_site_U_iso_or_equiv
_atom_site_adp_type
_atom_site_occupancy
_atom_site_symmetry_multiplicity
_atom_site_calc_flag
_atom_site_refinement_flags
_atom_site_disorder_assembly
_atom_site_disorder_group
Ni1 Ni 0.45311(7) 0.41173(6) 0.44939(8) 0.0352(3) Uani 1 1 d . . .
Ni2 Ni 0.24452(8) 0.40676(8) 0.34941(9) 0.0495(4) Uani 1 1 d . . .
Ni3 Ni 0.34049(7) 0.57335(7) 0.43252(8) 0.0383(3) Uani 1 1 d . . .
O1 O 0.2428(4) 0.5003(4) 0.4426(5) 0.0507(16) Uani 1 1 d . . .
O2 O 0.3550(3) 0.4784(3) 0.3399(4) 0.0383(14) Uani 1 1 d . . .
O3 O 0.3229(4) 0.6503(4) 0.5356(5) 0.0525(17) Uani 1 1 d . . .
O4 O 0.3573(5) 0.1815(4) 0.3034(6) 0.067(2) Uani 1 1 d . . .
H4 H 0.3325 0.2281 0.2912 0.100 Uiso 1 1 calc R . .
O5 O 0.2345(4) 0.3017(4) 0.2572(5) 0.0625(19) Uani 1 1 d . . .
O6 O 0.1610(4) 0.4685(4) 0.2265(5) 0.067(2) Uani 1 1 d . . .
O7 O 0.0813(5) 0.6091(5) 0.2360(6) 0.078(2) Uani 1 1 d . . .
H7 H 0.0637 0.6368 0.1822 0.117 Uiso 1 1 calc R . .
N1 N 0.3462(5) 0.3515(4) 0.4608(6) 0.0451(19) Uani 1 1 d . . .
N2 N 0.3370(5) 0.3078(5) 0.5256(7) 0.053(2) Uani 1 1 d . . .
N3 N 0.3248(6) 0.2669(7) 0.5851(8) 0.093(4) Uani 1 1 d . . .
N4 N 0.4410(4) 0.5091(4) 0.5488(5) 0.0323(16) Uani 1 1 d . . .
N5 N 0.4291(5) 0.4825(4) 0.6240(6) 0.0427(19) Uani 1 1 d . . .
N6 N 0.4175(6) 0.4567(6) 0.6914(7) 0.065(3) Uani 1 1 d . . .
N7 N 0.5529(4) 0.3603(4) 0.5694(5) 0.0383(17) Uani 1 1 d . . .
N8 N 0.5597(4) 0.2910(5) 0.6060(5) 0.0398(18) Uani 1 1 d . . .
N9 N 0.5701(5) 0.2272(5) 0.6429(7) 0.062(2) Uani 1 1 d . . .
N10 N 0.1495(6) 0.3496(5) 0.3782(7) 0.070(3) Uani 1 1 d . . .
N11 N 0.4607(5) 0.3358(4) 0.3385(6) 0.0431(18) Uani 1 1 d . . .
N12 N 0.2634(5) 0.6364(4) 0.3108(6) 0.0437(19) Uani 1 1 d . . .
B1 B 0.9370(11) 0.2807(12) 0.9918(13) 0.085(5) Uani 1 1 d . . .
F1 F 0.9383(8) 0.2451(9) 0.9020(9) 0.207(6) Uani 1 1 d . . .
F2 F 0.8541(5) 0.2597(6) 0.9781(7) 0.146(4) Uani 1 1 d . . .
F3 F 0.9965(5) 0.2384(5) 1.0644(5) 0.108(3) Uani 1 1 d . . .
F4 F 0.9425(8) 0.3564(6) 0.9870(12) 0.288(11) Uani 1 1 d . . .
C1 C 0.2059(6) 0.5030(6) 0.5119(8) 0.050(2) Uani 1 1 d . . .
C2 C 0.1450(6) 0.4404(6) 0.5149(8) 0.058(3) Uani 1 1 d . . .
C3 C 0.1043(7) 0.4449(7) 0.5858(9) 0.065(3) Uani 1 1 d . . .
H3 H 0.0613 0.4047 0.5835 0.078 Uiso 1 1 calc R . .
C4 C 0.1247(8) 0.5059(8) 0.6588(9) 0.074(3) Uani 1 1 d . . .
C5 C 0.1835(7) 0.5645(6) 0.6567(8) 0.062(3) Uani 1 1 d . . .
H5 H 0.1973 0.6077 0.7057 0.075 Uiso 1 1 calc R . .
C6 C 0.2251(6) 0.5648(6) 0.5858(8) 0.055(3) Uani 1 1 d . . .
C7 C 0.0815(9) 0.5085(9) 0.7364(11) 0.109(5) Uani 1 1 d . . .
H7A H 0.0866 0.4538 0.7688 0.164 Uiso 1 1 calc R . .
H7B H 0.0199 0.5227 0.7032 0.164 Uiso 1 1 calc R . .
H7C H 0.1101 0.5506 0.7877 0.164 Uiso 1 1 calc R . .
C8 C 0.1168(7) 0.3703(7) 0.4460(9) 0.072(3) Uani 1 1 d . . .
H8 H 0.0709 0.3369 0.4507 0.086 Uiso 1 1 calc R . .
C9 C 0.2820(7) 0.6333(6) 0.5928(8) 0.058(3) Uani 1 1 d . . .
H9 H 0.2901 0.6707 0.6473 0.070 Uiso 1 1 calc R . .
C10 C 0.1159(12) 0.2780(10) 0.3127(12) 0.130(7) Uani 1 1 d . . .
H10A H 0.1020 0.2333 0.3525 0.156 Uiso 1 1 calc R . .
H10B H 0.0610 0.2942 0.2582 0.156 Uiso 1 1 calc R . .
C11 C 0.1710(10) 0.2472(9) 0.2704(17) 0.153(9) Uani 1 1 d . . .
H11A H 0.1355 0.2246 0.2032 0.183 Uiso 1 1 calc R . .
H11B H 0.2023 0.1996 0.3121 0.183 Uiso 1 1 calc R . .
C12 C 0.3584(6) 0.4946(5) 0.2475(6) 0.040(2) Uani 1 1 d . . .
C13 C 0.3971(6) 0.4384(5) 0.2020(7) 0.044(2) Uani 1 1 d . . .
C14 C 0.3985(6) 0.4534(6) 0.1053(7) 0.048(2) Uani 1 1 d . . .
H14 H 0.4263 0.4146 0.0765 0.058 Uiso 1 1 calc R . .
C15 C 0.3602(7) 0.5233(6) 0.0512(7) 0.054(3) Uani 1 1 d . . .
C16 C 0.3235(6) 0.5778(6) 0.0957(7) 0.052(3) Uani 1 1 d . . .
H16 H 0.2982 0.6267 0.0593 0.062 Uiso 1 1 calc R . .
C17 C 0.3199(5) 0.5671(5) 0.1935(6) 0.041(2) Uani 1 1 d . . .
C18 C 0.3589(8) 0.5380(7) -0.0553(7) 0.074(3) Uani 1 1 d . . .
H18A H 0.3001 0.5282 -0.1042 0.111 Uiso 1 1 calc R . .
H18B H 0.3997 0.4997 -0.0690 0.111 Uiso 1 1 calc R . .
H18C H 0.3761 0.5956 -0.0615 0.111 Uiso 1 1 calc R . .
C19 C 0.4392(6) 0.3593(5) 0.2474(7) 0.042(2) Uani 1 1 d . . .
H19 H 0.4518 0.3215 0.2030 0.051 Uiso 1 1 calc R . .
C20 C 0.2698(6) 0.6278(5) 0.2250(7) 0.046(2) Uani 1 1 d . . .
H20 H 0.2374 0.6663 0.1746 0.055 Uiso 1 1 calc R . .
C21 C 0.4976(6) 0.2502(5) 0.3605(7) 0.045(2) Uani 1 1 d . . .
H21A H 0.5110 0.2301 0.3018 0.054 Uiso 1 1 calc R . .
H21B H 0.5529 0.2526 0.4192 0.054 Uiso 1 1 calc R . .
C22 C 0.4387(6) 0.1898(5) 0.3822(7) 0.048(2) Uani 1 1 d . . .
H22A H 0.4675 0.1346 0.3958 0.058 Uiso 1 1 calc R . .
H22B H 0.4292 0.2075 0.4442 0.058 Uiso 1 1 calc R . .
C23 C 0.2033(6) 0.7010(6) 0.3187(8) 0.059(3) Uani 1 1 d . . .
H23A H 0.1906 0.7401 0.2612 0.070 Uiso 1 1 calc R . .
H23B H 0.2310 0.7330 0.3818 0.070 Uiso 1 1 calc R . .
C24 C 0.1195(7) 0.6633(7) 0.3185(9) 0.076(3) Uani 1 1 d . . .
H24A H 0.1311 0.6320 0.3821 0.091 Uiso 1 1 calc R . .
H24B H 0.0779 0.7085 0.3160 0.091 Uiso 1 1 calc R . .
C25 C 0.1291(11) 0.4431(11) 0.1067(18) 0.191(11) Uani 1 1 d . . .
H25A H 0.1350 0.4914 0.0674 0.287 Uiso 1 1 calc R . .
H25B H 0.0680 0.4255 0.0830 0.287 Uiso 1 1 calc R . .
H25C H 0.1651 0.3973 0.0981 0.287 Uiso 1 1 calc R . .

loop_
_atom_site_aniso_label
_atom_site_aniso_U_11
_atom_site_aniso_U_22
_atom_site_aniso_U_33
_atom_site_aniso_U_23
_atom_site_aniso_U_13
_atom_site_aniso_U_12
Ni1 0.0362(6) 0.0348(6) 0.0282(6) 0.0009(5) 0.0038(5) -0.0035(5)
Ni2 0.0447(7) 0.0510(8) 0.0431(8) 0.0003(6) 0.0044(6) -0.0085(6)
Ni3 0.0355(6) 0.0383(6) 0.0354(6) 0.0021(5) 0.0061(5) -0.0014(5)
O1 0.047(4) 0.056(4) 0.046(4) -0.004(3) 0.013(3) -0.013(3)
O2 0.040(3) 0.034(3) 0.032(3) 0.000(3) 0.002(3) -0.004(3)
O3 0.045(4) 0.053(4) 0.061(5) -0.004(3) 0.020(4) -0.008(3)
O4 0.068(5) 0.051(4) 0.072(5) -0.010(4) 0.014(4) -0.006(4)
O5 0.064(5) 0.053(4) 0.053(4) -0.009(3) 0.000(4) -0.010(4)
O6 0.054(5) 0.081(5) 0.045(4) 0.000(4) -0.008(4) -0.008(4)
O7 0.055(5) 0.091(6) 0.071(6) 0.016(5) 0.003(4) 0.001(4)
N1 0.043(5) 0.040(4) 0.041(5) 0.002(4) 0.001(4) -0.006(4)
N2 0.043(5) 0.058(5) 0.052(6) 0.013(5) 0.010(4) -0.001(4)
N3 0.069(7) 0.119(9) 0.083(8) 0.057(7) 0.019(6) 0.000(6)
N4 0.034(4) 0.032(4) 0.027(4) 0.007(3) 0.005(3) 0.001(3)
N5 0.044(5) 0.037(4) 0.042(5) -0.001(4) 0.009(4) -0.003(4)
N6 0.063(6) 0.084(7) 0.047(6) 0.012(5) 0.017(5) -0.017(5)
N7 0.040(4) 0.039(4) 0.033(4) 0.003(3) 0.010(4) 0.005(3)
N8 0.038(4) 0.043(5) 0.035(4) -0.003(4) 0.009(4) -0.004(4)
N9 0.062(6) 0.044(5) 0.076(7) 0.019(5) 0.019(5) 0.001(4)
N10 0.063(6) 0.067(6) 0.062(6) -0.003(5) 0.003(5) -0.032(5)
N11 0.044(5) 0.039(4) 0.041(5) 0.002(3) 0.008(4) -0.002(3)
N12 0.037(4) 0.039(4) 0.048(5) 0.003(4) 0.007(4) 0.001(3)
B1 0.063(10) 0.116(14) 0.067(11) 0.027(10) 0.014(9) -0.008(10)
F1 0.188(11) 0.301(16) 0.121(9) 0.070(10) 0.042(9) 0.120(11)
F2 0.078(6) 0.175(9) 0.145(8) 0.070(7) -0.007(6) -0.006(6)
F3 0.074(5) 0.167(7) 0.069(5) 0.028(5) 0.009(4) 0.034(5)
F4 0.212(13) 0.079(7) 0.37(2) 0.046(10) -0.133(13) -0.043(7)
C1 0.037(6) 0.056(6) 0.046(6) 0.004(5) 0.003(5) 0.003(5)
C2 0.044(6) 0.058(6) 0.059(7) 0.003(5) 0.004(5) 0.003(5)
C3 0.054(7) 0.085(8) 0.067(8) 0.016(7) 0.034(6) 0.003(6)
C4 0.083(9) 0.074(8) 0.077(9) 0.014(7) 0.045(8) 0.002(7)
C5 0.075(8) 0.054(6) 0.064(7) -0.002(5) 0.032(6) 0.001(6)
C6 0.053(6) 0.060(6) 0.051(6) 0.010(5) 0.018(5) 0.006(5)
C7 0.127(12) 0.114(11) 0.132(13) 0.005(10) 0.101(11) 0.010(10)
C8 0.061(8) 0.091(9) 0.059(8) -0.005(7) 0.018(6) -0.022(6)
C9 0.055(7) 0.051(6) 0.062(7) -0.005(5) 0.012(6) 0.008(5)
C10 0.152(16) 0.140(14) 0.115(13) -0.070(11) 0.068(12) -0.107(13)
C11 0.085(11) 0.096(11) 0.30(3) -0.099(14) 0.095(14) -0.045(9)
C12 0.046(6) 0.042(5) 0.026(5) 0.004(4) 0.005(4) -0.005(4)
C13 0.048(6) 0.036(5) 0.039(5) 0.003(4) 0.004(5) -0.005(4)
C14 0.059(6) 0.050(6) 0.036(6) 0.002(4) 0.016(5) 0.000(5)
C15 0.063(7) 0.057(6) 0.043(6) 0.004(5) 0.019(5) -0.004(5)
C16 0.055(6) 0.051(6) 0.039(6) 0.013(5) 0.004(5) -0.006(5)
C17 0.038(5) 0.042(5) 0.034(5) -0.004(4) 0.000(4) 0.001(4)
C18 0.097(9) 0.084(8) 0.044(7) 0.009(6) 0.029(7) 0.008(7)
C19 0.043(5) 0.042(5) 0.043(6) -0.001(4) 0.016(5) -0.003(4)
C20 0.038(5) 0.041(5) 0.047(6) 0.010(4) 0.002(5) 0.004(4)
C21 0.060(6) 0.033(5) 0.034(5) -0.002(4) 0.007(5) 0.007(4)
C22 0.068(7) 0.028(5) 0.043(6) -0.002(4) 0.013(5) 0.002(5)
C23 0.047(6) 0.051(6) 0.071(8) 0.006(5) 0.013(6) 0.008(5)
C24 0.069(8) 0.076(8) 0.077(9) 0.021(7) 0.021(7) 0.008(6)
C25 0.110(14) 0.124(15) 0.33(3) 0.085(19) 0.064(19) 0.014(12)

loop_
_atom_type_symbol
_atom_type_description
_atom_type_scat_dispersion_real
_atom_type_scat_dispersion_imag
_atom_type_scat_source
C C 0.0033 0.0016 'International Tables Vol C Tables 4.2.6.8 and 6.1.1.4'
H H 0.0000 0.0000 'International Tables Vol C Tables 4.2.6.8 and 6.1.1.4'
B B 0.0013 0.0007 'International Tables Vol C Tables 4.2.6.8 and 6.1.1.4'
N N 0.0061 0.0033 'International Tables Vol C Tables 4.2.6.8 and 6.1.1.4'
O O 0.0106 0.0060 'International Tables Vol C Tables 4.2.6.8 and 6.1.1.4'
F F 0.0171 0.0103 'International Tables Vol C Tables 4.2.6.8 and 6.1.1.4'
Ni Ni 0.3393 1.1124 'International Tables Vol C Tables 4.2.6.8 and 6.1.1.4'

loop_
_geom_angle_atom_site_label_1
_geom_angle_atom_site_label_2
_geom_angle_atom_site_label_3
_geom_angle
_geom_angle_site_symmetry_1
_geom_angle_site_symmetry_3
_geom_angle_publ_flag
N11 Ni1 N7 98.4(3) . . ?
N11 Ni1 N1 94.2(3) . . ?
N7 Ni1 N1 101.3(3) . . ?
N11 Ni1 O2 88.8(2) . . ?
N7 Ni1 O2 172.2(2) . . ?
N1 Ni1 O2 81.1(3) . . ?
N11 Ni1 N4 95.0(3) . 3_666 ?
N7 Ni1 N4 80.0(3) . 3_666 ?
N1 Ni1 N4 170.5(3) . 3_666 ?
O2 Ni1 N4 96.5(2) . 3_666 ?
N11 Ni1 N4 170.4(3) . . ?
N7 Ni1 N4 89.1(3) . . ?
N1 Ni1 N4 90.3(3) . . ?
O2 Ni1 N4 83.5(2) . . ?
N4 Ni1 N4 80.3(3) 3_666 . ?
N10 Ni2 O1 90.6(3) . . ?
N10 Ni2 N1 97.3(3) . . ?
O1 Ni2 N1 91.0(3) . . ?
N10 Ni2 O6 93.5(3) . . ?
O1 Ni2 O6 92.0(3) . . ?
N1 Ni2 O6 168.7(3) . . ?
N10 Ni2 O5 82.3(3) . . ?
O1 Ni2 O5 172.9(3) . . ?
N1 Ni2 O5 89.6(3) . . ?
O6 Ni2 O5 88.8(3) . . ?
N10 Ni2 O2 171.5(3) . . ?
O1 Ni2 O2 81.8(2) . . ?
N1 Ni2 O2 79.0(3) . . ?
O6 Ni2 O2 90.7(2) . . ?
O5 Ni2 O2 105.2(2) . . ?
N12 Ni3 O3 96.0(3) . . ?
N12 Ni3 O1 94.6(3) . . ?
O3 Ni3 O1 88.7(3) . . ?
N12 Ni3 N7 90.3(3) . 3_666 ?
O3 Ni3 N7 92.3(3) . 3_666 ?
O1 Ni3 N7 174.9(3) . 3_666 ?
N12 Ni3 O2 90.4(3) . . ?
O3 Ni3 O2 170.7(2) . . ?
O1 Ni3 O2 84.1(2) . . ?
N7 Ni3 O2 94.4(2) 3_666 . ?
N12 Ni3 N4 168.9(3) . . ?
O3 Ni3 N4 90.5(3) . . ?
O1 Ni3 N4 94.6(3) . . ?
N7 Ni3 N4 80.4(3) 3_666 . ?
O2 Ni3 N4 84.4(2) . . ?
C1 O1 Ni2 129.0(6) . . ?
C1 O1 Ni3 128.0(6) . . ?
Ni2 O1 Ni3 100.7(3) . . ?
C12 O2 Ni3 121.6(5) . . ?
C12 O2 Ni1 121.7(5) . . ?
Ni3 O2 Ni1 98.0(2) . . ?
C12 O2 Ni2 118.9(5) . . ?
Ni3 O2 Ni2 93.3(2) . . ?
Ni1 O2 Ni2 97.0(2) . . ?
C9 O3 Ni3 126.0(6) . . ?
C22 O4 H4 109.5 . . ?
C11 O5 Ni2 107.9(8) . . ?
C25 O6 Ni2 129.0(8) . . ?
C24 O7 H7 109.5 . . ?
N2 N1 Ni2 123.2(6) . . ?
N2 N1 Ni1 132.4(6) . . ?
Ni2 N1 Ni1 102.7(3) . . ?
N3 N2 N1 177.2(10) . . ?
N5 N4 Ni3 121.1(6) . . ?
N5 N4 Ni1 125.3(5) . 3_666 ?
Ni3 N4 Ni1 97.1(3) . 3_666 ?
N5 N4 Ni1 113.4(5) . . ?
Ni3 N4 Ni1 94.1(3) . . ?
Ni1 N4 Ni1 99.7(3) 3_666 . ?
N6 N5 N4 178.5(10) . . ?
N8 N7 Ni3 122.0(6) . 3_666 ?
N8 N7 Ni1 130.0(6) . . ?
Ni3 N7 Ni1 102.1(3) 3_666 . ?
N9 N8 N7 176.7(9) . . ?
C8 N10 C10 120.6(10) . . ?
C8 N10 Ni2 127.0(8) . . ?
C10 N10 Ni2 112.4(9) . . ?
C19 N11 C21 115.6(8) . . ?
C19 N11 Ni1 122.6(6) . . ?
C21 N11 Ni1 121.7(6) . . ?
C20 N12 C23 116.3(8) . . ?
C20 N12 Ni3 121.7(6) . . ?
C23 N12 Ni3 121.7(7) . . ?
F4 B1 F3 120.3(16) . . ?
F4 B1 F2 109.4(16) . . ?
F3 B1 F2 114.2(13) . . ?
F4 B1 F1 109.2(16) . . ?
F3 B1 F1 104.4(15) . . ?
F2 B1 F1 96.5(14) . . ?
O1 C1 C6 122.6(9) . . ?
O1 C1 C2 120.8(9) . . ?
C6 C1 C2 116.6(10) . . ?
C3 C2 C1 120.6(10) . . ?
C3 C2 C8 113.9(10) . . ?
C1 C2 C8 125.5(10) . . ?
C4 C3 C2 121.8(11) . . ?
C4 C3 H3 119.1 . . ?
C2 C3 H3 119.1 . . ?
C5 C4 C3 117.3(11) . . ?
C5 C4 C7 121.6(12) . . ?
C3 C4 C7 121.0(11) . . ?
C4 C5 C6 123.6(11) . . ?
C4 C5 H5 118.2 . . ?
C6 C5 H5 118.2 . . ?
C1 C6 C5 119.9(10) . . ?
C1 C6 C9 124.5(10) . . ?
C5 C6 C9 115.5(10) . . ?
C4 C7 H7A 109.5 . . ?
C4 C7 H7B 109.5 . . ?
H7A C7 H7B 109.5 . . ?
C4 C7 H7C 109.5 . . ?
H7A C7 H7C 109.5 . . ?
H7B C7 H7C 109.5 . . ?
N10 C8 C2 125.3(11) . . ?
N10 C8 H8 117.3 . . ?
C2 C8 H8 117.3 . . ?
O3 C9 C6 127.9(10) . . ?
O3 C9 H9 116.1 . . ?
C6 C9 H9 116.1 . . ?
C11 C10 N10 114.3(13) . . ?
C11 C10 H10A 108.7 . . ?
N10 C10 H10A 108.7 . . ?
C11 C10 H10B 108.7 . . ?
N10 C10 H10B 108.7 . . ?
H10A C10 H10B 107.6 . . ?
C10 C11 O5 118.4(12) . . ?
C10 C11 H11A 107.7 . . ?
O5 C11 H11A 107.7 . . ?
C10 C11 H11B 107.7 . . ?
O5 C11 H11B 107.7 . . ?
H11A C11 H11B 107.1 . . ?
O2 C12 C13 120.7(8) . . ?
O2 C12 C17 120.9(8) . . ?
C13 C12 C17 118.3(8) . . ?
C12 C13 C14 121.0(8) . . ?
C12 C13 C19 125.2(8) . . ?
C14 C13 C19 113.8(8) . . ?
C15 C14 C13 121.4(9) . . ?
C15 C14 H14 119.3 . . ?
C13 C14 H14 119.3 . . ?
C16 C15 C14 117.4(9) . . ?
C16 C15 C18 121.2(9) . . ?
C14 C15 C18 121.4(10) . . ?
C15 C16 C17 124.4(9) . . ?
C15 C16 H16 117.8 . . ?
C17 C16 H16 117.8 . . ?
C12 C17 C16 117.4(8) . . ?
C12 C17 C20 125.6(8) . . ?
C16 C17 C20 116.7(8) . . ?
C15 C18 H18A 109.5 . . ?
C15 C18 H18B 109.5 . . ?
H18A C18 H18B 109.5 . . ?
C15 C18 H18C 109.5 . . ?
H18A C18 H18C 109.5 . . ?
H18B C18 H18C 109.5 . . ?
N11 C19 C13 127.9(9) . . ?
N11 C19 H19 116.0 . . ?
C13 C19 H19 116.0 . . ?
N12 C20 C17 128.6(8) . . ?
N12 C20 H20 115.7 . . ?
C17 C20 H20 115.7 . . ?
C22 C21 N11 113.5(8) . . ?
C22 C21 H21A 108.9 . . ?
N11 C21 H21A 108.9 . . ?
C22 C21 H21B 108.9 . . ?
N11 C21 H21B 108.9 . . ?
H21A C21 H21B 107.7 . . ?
O4 C22 C21 113.8(8) . . ?
O4 C22 H22A 108.8 . . ?
C21 C22 H22A 108.8 . . ?
O4 C22 H22B 108.8 . . ?
C21 C22 H22B 108.8 . . ?
H22A C22 H22B 107.7 . . ?
N12 C23 C24 111.1(8) . . ?
N12 C23 H23A 109.4 . . ?
C24 C23 H23A 109.4 . . ?
N12 C23 H23B 109.4 . . ?
C24 C23 H23B 109.4 . . ?
H23A C23 H23B 108.0 . . ?
O7 C24 C23 112.5(10) . . ?
O7 C24 H24A 109.1 . . ?
C23 C24 H24A 109.1 . . ?
O7 C24 H24B 109.1 . . ?
C23 C24 H24B 109.1 . . ?
H24A C24 H24B 107.8 . . ?
O6 C25 H25A 109.5 . . ?
O6 C25 H25B 109.5 . . ?
H25A C25 H25B 109.5 . . ?
O6 C25 H25C 109.5 . . ?
H25A C25 H25C 109.5 . . ?
H25B C25 H25C 109.5 . . ?

loop_
_geom_bond_atom_site_label_1
_geom_bond_atom_site_label_2
_geom_bond_distance
_geom_bond_site_symmetry_2
_geom_bond_publ_flag
Ni1 N11 2.030(7) . ?
Ni1 N7 2.066(7) . ?
Ni1 N1 2.066(8) . ?
Ni1 O2 2.089(5) . ?
Ni1 N4 2.150(7) 3_666 ?
Ni1 N4 2.163(7) . ?
Ni2 N10 1.980(9) . ?
Ni2 O1 2.008(6) . ?
Ni2 N1 2.045(7) . ?
Ni2 O6 2.046(7) . ?
Ni2 O5 2.104(6) . ?
Ni2 O2 2.197(6) . ?
Ni3 N12 2.010(7) . ?
Ni3 O3 2.014(7) . ?
Ni3 O1 2.037(6) . ?
Ni3 N7 2.064(7) 3_666 ?
Ni3 O2 2.081(5) . ?
Ni3 N4 2.135(6) . ?
O1 C1 1.331(11) . ?
O2 C12 1.359(9) . ?
O3 C9 1.259(12) . ?
O4 C22 1.409(10) . ?
O4 H4 0.8400 . ?
O5 C11 1.426(15) . ?
O6 C25 1.64(2) . ?
O7 C24 1.410(13) . ?
O7 H7 0.8400 . ?
N1 N2 1.209(10) . ?
N2 N3 1.143(11) . ?
N4 N5 1.230(10) . ?
N4 Ni1 2.150(7) 3_666 ?
N5 N6 1.120(10) . ?
N7 N8 1.215(9) . ?
N7 Ni3 2.064(7) 3_666 ?
N8 N9 1.135(10) . ?
N10 C8 1.305(13) . ?
N10 C10 1.457(14) . ?
N11 C19 1.268(10) . ?
N11 C21 1.489(10) . ?
N12 C20 1.268(11) . ?
N12 C23 1.465(11) . ?
B1 F4 1.222(19) . ?
B1 F3 1.325(16) . ?
B1 F2 1.351(16) . ?
B1 F1 1.40(2) . ?
C1 C6 1.395(13) . ?
C1 C2 1.432(13) . ?
C2 C3 1.398(14) . ?
C2 C8 1.452(14) . ?
C3 C4 1.377(15) . ?
C3 H3 0.9500 . ?
C4 C5 1.358(14) . ?
C4 C7 1.513(15) . ?
C5 C6 1.407(13) . ?
C5 H5 0.9500 . ?
C6 C9 1.424(14) . ?
C7 H7A 0.9800 . ?
C7 H7B 0.9800 . ?
C7 H7C 0.9800 . ?
C8 H8 0.9500 . ?
C9 H9 0.9500 . ?
C10 C11 1.351(18) . ?
C10 H10A 0.9900 . ?
C10 H10B 0.9900 . ?
C11 H11A 0.9900 . ?
C11 H11B 0.9900 . ?
C12 C13 1.390(12) . ?
C12 C17 1.411(12) . ?
C13 C14 1.402(12) . ?
C13 C19 1.478(12) . ?
C14 C15 1.377(12) . ?
C14 H14 0.9500 . ?
C15 C16 1.344(13) . ?
C15 C18 1.523(13) . ?
C16 C17 1.422(12) . ?
C16 H16 0.9500 . ?
C17 C20 1.448(12) . ?
C18 H18A 0.9800 . ?
C18 H18B 0.9800 . ?
C18 H18C 0.9800 . ?
C19 H19 0.9500 . ?
C20 H20 0.9500 . ?
C21 C22 1.481(12) . ?
C21 H21A 0.9900 . ?
C21 H21B 0.9900 . ?
C22 H22A 0.9900 . ?
C22 H22B 0.9900 . ?
C23 C24 1.507(14) . ?
C23 H23A 0.9900 . ?
C23 H23B 0.9900 . ?
C24 H24A 0.9900 . ?
C24 H24B 0.9900 . ?
C25 H25A 0.9800 . ?
C25 H25B 0.9800 . ?
C25 H25C 0.9800 . ?
